data_4324582
loop_
_publ_author_name
'Peter Haack'
'Christian Limberg'
'Kallol Ray'
'Beatrice Braun'
'Uwe Kuhlmann'
'Peter Hildebrandt'
'Christian Herwig'

_publ_section_title
;
 Dinuclear Copper Complexes Based on Parallel \b-Diiminato Binding Sites
 and their Reactions with O2: Evidence for a Cu-O-Cu Entity
;
_journal_name_full 'Inorganic Chemistry'
_journal_page_first 2133
_journal_page_last 2142
_journal_paper_doi 10.1021/ic101249k
_journal_volume 50
_journal_year 2011
_chemical_formula_moiety ' C65 H74 Cu2 N6 O, 4(C2 H3 N)'
_chemical_formula_sum 'C73 H86 Cu2 N10 O'
_chemical_formula_weight 1246.60
_chemical_name_systematic
; 
 ? 
;
_space_group_IT_number 2
_symmetry_cell_setting triclinic
_symmetry_space_group_name_Hall '-P 1'
_symmetry_space_group_name_H-M 'P -1'
_atom_sites_solution_hydrogens geom
_atom_sites_solution_primary direct
_atom_sites_solution_secondary difmap
_audit_creation_method SHELXL-97
_audit_update_record
;
2010-03-30 # Formatted by publCIF
;
_cell_angle_alpha 98.674(4)
_cell_angle_beta 105.632(4)
_cell_angle_gamma 119.080(4)
_cell_formula_units_Z 2
_cell_length_a 16.0571(8)
_cell_length_b 16.0722(9)
_cell_length_c 16.1381(9)
_cell_measurement_reflns_used 23931
_cell_measurement_temperature 100(2)
_cell_measurement_theta_max 28.37
_cell_measurement_theta_min 3.25
_cell_volume 3302.9(4)
_computing_cell_refinement 'X-AREA (Stoe & Cie, 2002)'
_computing_data_collection 'X-AREA (Stoe & Cie, 2002)'
_computing_data_reduction 'X-RED (Stoe & Cie, 2002)'
_computing_molecular_graphics 'PLATON, (1990)'
_computing_publication_material 'PLATON, (1990)'
_computing_structure_refinement 'SHELXL-97 (Sheldrick, 1997)'
_computing_structure_solution 'SHELXS-97 (Sheldrick, 1990)'
_diffrn_ambient_temperature 100(2)
_diffrn_measured_fraction_theta_full .997
_diffrn_measured_fraction_theta_max .997
_diffrn_measurement_device 'Stoe IPDS-2t diffractometer'
_diffrn_measurement_method '\w-rotation,\w-incr.=1\%,319 exposures'
_diffrn_radiation_collimation '0.5 mm diameter monocapillary'
_diffrn_radiation_monochromator 'planar graphite'
_diffrn_radiation_source 'long fine focus sealed X-ray tube'
_diffrn_radiation_type MoK\a
_diffrn_radiation_wavelength 0.71073
_diffrn_reflns_av_R_equivalents 0.1516
_diffrn_reflns_av_sigmaI/netI 0.1221
_diffrn_reflns_limit_h_max 18
_diffrn_reflns_limit_h_min -19
_diffrn_reflns_limit_k_max 19
_diffrn_reflns_limit_k_min -19
_diffrn_reflns_limit_l_max 19
_diffrn_reflns_limit_l_min 0
_diffrn_reflns_number 34785
_diffrn_reflns_theta_full 25.00
_diffrn_reflns_theta_max 26.00
_diffrn_reflns_theta_min 3.25
_diffrn_standards_decay_% 'no decay'
_exptl_absorpt_coefficient_mu 0.695
_exptl_absorpt_correction_T_max 0.9727
_exptl_absorpt_correction_T_min 0.7496
_exptl_absorpt_correction_type numerical
_exptl_absorpt_process_details
;
The crystal faces were indexed by microscope on the diffractometer. After 
that a numerical absorption correction basing on a Gaussian algorithsm 
was applied, which is implemented in the X-RED program (Stoe, 2002).
;
_exptl_crystal_colour yellow
_exptl_crystal_density_diffrn 1.253
_exptl_crystal_description rod
_exptl_crystal_F_000 1320
_exptl_crystal_size_max 0.44
_exptl_crystal_size_mid 0.04
_exptl_crystal_size_min 0.04
_refine_diff_density_max 1.358
_refine_diff_density_min -1.106
_refine_diff_density_rms .095
_refine_ls_extinction_method none
_refine_ls_goodness_of_fit_ref 0.992
_refine_ls_hydrogen_treatment constr
_refine_ls_matrix_type full
_refine_ls_number_parameters 798
_refine_ls_number_reflns 34785
_refine_ls_number_restraints 0
_refine_ls_restrained_S_all 0.992
_refine_ls_R_factor_all 0.1369
_refine_ls_R_factor_gt 0.0752
_refine_ls_shift/su_max 0.004
_refine_ls_shift/su_mean 0.000
_refine_ls_structure_factor_coef Fsqd
_refine_ls_weighting_details 'calc w=1/[\s^2^(Fo^2^)+(0.0869P)^2^+0.0000P] where P=(Fo^2^+2Fc^2^)/3'
_refine_ls_weighting_scheme calc
_refine_ls_wR_factor_gt 0.1596
_refine_ls_wR_factor_ref 0.1829
_reflns_number_gt 7355
_reflns_number_total 12933
_reflns_threshold_expression >2sigma(I)
_cod_data_source_file ic101249k_si_001_2.cif
_cod_data_source_block complex1
_cod_original_cell_volume 3302.9(3)
_cod_database_code 4324582

loop_
_symmetry_equiv_pos_as_xyz
'x, y, z'
'-x, -y, -z'

loop_
_atom_site_label
_atom_site_type_symbol
_atom_site_fract_x
_atom_site_fract_y
_atom_site_fract_z
_atom_site_U_iso_or_equiv
_atom_site_adp_type
_atom_site_occupancy
_atom_site_symmetry_multiplicity
_atom_site_calc_flag
_atom_site_refinement_flags
Cu1 Cu 0.47906(5) 0.18190(5) 0.83415(4) 0.02398(17) Uani 1 1 d .
Cu2 Cu 0.26389(5) -0.14745(5) 0.60940(5) 0.02720(18) Uani 1 1 d .
O1 O 0.6562(2) -0.0161(2) 0.7863(2) 0.0215(8) Uani 1 1 d .
N1 N 0.6125(3) 0.2501(3) 0.9374(3) 0.0238(9) Uani 1 1 d .
N2 N 0.5219(3) 0.1388(3) 0.7402(3) 0.0211(9) Uani 1 1 d .
N3 N 0.2940(3) -0.2373(3) 0.5477(3) 0.0244(10) Uani 1 1 d .
N4 N 0.3509(3) -0.1203(3) 0.7360(3) 0.0244(9) Uani 1 1 d .
N5 N 0.1966(4) -0.0830(4) 0.5752(3) 0.0353(12) Uani 1 1 d .
N6 N 0.3395(4) 0.1394(4) 0.8036(3) 0.0307(11) Uani 1 1 d .
C1 C 0.6354(4) 0.3113(4) 1.0232(4) 0.0243(11) Uani 1 1 d .
C2 C 0.6281(4) 0.3962(4) 1.0301(4) 0.0244(11) Uani 1 1 d .
C3 C 0.6472(4) 0.4553(4) 1.1134(4) 0.0241(11) Uani 1 1 d .
C4 C 0.6738(4) 0.4294(4) 1.1914(4) 0.0298(12) Uani 1 1 d .
H4 H 0.6860 0.4687 1.2489 0.036 Uiso 1 1 calc R
C5 C 0.6822(4) 0.3470(4) 1.1851(4) 0.0280(12) Uani 1 1 d .
H5 H 0.7013 0.3309 1.2385 0.034 Uiso 1 1 calc R
C6 C 0.6632(4) 0.2888(4) 1.1027(4) 0.0243(11) Uani 1 1 d .
H6 H 0.6689 0.2323 1.0991 0.029 Uiso 1 1 calc R
C7 C 0.6386(4) 0.5452(4) 1.1236(4) 0.0314(13) Uani 1 1 d .
H7A H 0.6867 0.5941 1.1025 0.047 Uiso 1 1 calc R
H7B H 0.6561 0.5769 1.1879 0.047 Uiso 1 1 calc R
H7C H 0.5674 0.5231 1.0869 0.047 Uiso 1 1 calc R
C8 C 0.5985(4) 0.4199(4) 0.9437(4) 0.0277(12) Uani 1 1 d .
H8A H 0.5236 0.3738 0.9080 0.042 Uiso 1 1 calc R
H8B H 0.6357 0.4115 0.9074 0.042 Uiso 1 1 calc R
H8C H 0.6172 0.4897 0.9597 0.042 Uiso 1 1 calc R
C9 C 0.6804(4) 0.2259(4) 0.9328(4) 0.0225(11) Uani 1 1 d .
H9 H 0.7384 0.2515 0.9881 0.027 Uiso 1 1 calc R
C10 C 0.6758(4) 0.1677(4) 0.8564(3) 0.0213(11) Uani 1 1 d .
C11 C 0.6030(4) 0.1323(4) 0.7654(4) 0.0213(11) Uani 1 1 d .
H11 H 0.6139 0.1010 0.7184 0.026 Uiso 1 1 calc R
C12 C 0.4673(4) 0.1097(4) 0.6445(4) 0.0236(11) Uani 1 1 d .
C13 C 0.4469(4) 0.1770(4) 0.6100(4) 0.0254(11) Uani 1 1 d .
C14 C 0.3968(4) 0.1497(4) 0.5158(4) 0.0256(12) Uani 1 1 d .
C15 C 0.3701(4) 0.0610(4) 0.4581(4) 0.0265(12) Uani 1 1 d .
H15 H 0.3378 0.0444 0.3941 0.032 Uiso 1 1 calc R
C16 C 0.3897(4) -0.0052(4) 0.4921(4) 0.0263(11) Uani 1 1 d .
H16 H 0.3691 -0.0676 0.4518 0.032 Uiso 1 1 calc R
C17 C 0.4397(4) 0.0213(4) 0.5858(4) 0.0256(11) Uani 1 1 d .
H17 H 0.4550 -0.0226 0.6093 0.031 Uiso 1 1 calc R
C18 C 0.3786(4) 0.2231(4) 0.4771(4) 0.0306(13) Uani 1 1 d .
H18A H 0.3358 0.2369 0.5024 0.046 Uiso 1 1 calc R
H18B H 0.3429 0.1932 0.4105 0.046 Uiso 1 1 calc R
H18C H 0.4455 0.2863 0.4936 0.046 Uiso 1 1 calc R
C19 C 0.4815(4) 0.2779(4) 0.6732(4) 0.0288(12) Uani 1 1 d .
H19A H 0.5239 0.3322 0.6529 0.043 Uiso 1 1 calc R
H19B H 0.5226 0.2883 0.7355 0.043 Uiso 1 1 calc R
H19C H 0.4205 0.2784 0.6720 0.043 Uiso 1 1 calc R
C20 C 0.7660(4) 0.1587(4) 0.8671(3) 0.0203(10) Uani 1 1 d .
C21 C 0.7568(4) 0.0680(4) 0.8349(3) 0.0222(11) Uani 1 1 d .
C22 C 0.6402(4) -0.1110(4) 0.7638(3) 0.0212(11) Uani 1 1 d .
C23 C 0.5360(4) -0.1928(4) 0.7161(3) 0.0211(11) Uani 1 1 d .
C24 C 0.4482(4) -0.1795(4) 0.6841(4) 0.0225(11) Uani 1 1 d .
C25 C 0.3803(4) -0.2320(4) 0.5922(4) 0.0224(11) Uani 1 1 d .
H25 H 0.3981 -0.2687 0.5570 0.027 Uiso 1 1 calc R
C26 C 0.3380(4) -0.0824(4) 0.8133(3) 0.0242(11) Uani 1 1 d .
C27 C 0.2388(4) -0.1303(4) 0.8152(4) 0.0265(12) Uani 1 1 d .
C28 C 0.2259(4) -0.0922(5) 0.8917(4) 0.0305(13) Uani 1 1 d .
C29 C 0.3116(4) -0.0095(5) 0.9657(4) 0.0300(12) Uani 1 1 d .
H29 H 0.3030 0.0158 1.0176 0.036 Uiso 1 1 calc R
C30 C 0.4094(4) 0.0357(4) 0.9636(4) 0.0283(12) Uani 1 1 d .
H30 H 0.4677 0.0919 1.0142 0.034 Uiso 1 1 calc R
C31 C 0.4223(4) -0.0010(4) 0.8881(4) 0.0250(11) Uani 1 1 d .
H31 H 0.4897 0.0300 0.8874 0.030 Uiso 1 1 calc R
C32 C 0.1206(5) -0.1422(5) 0.8965(4) 0.0398(15) Uani 1 1 d .
H32A H 0.0693 -0.1515 0.8404 0.060 Uiso 1 1 calc R
H32B H 0.1237 -0.0995 0.9490 0.060 Uiso 1 1 calc R
H32C H 0.1005 -0.2081 0.9034 0.060 Uiso 1 1 calc R
C33 C 0.1467(4) -0.2241(5) 0.7376(4) 0.0347(13) Uani 1 1 d .
H33A H 0.1033 -0.2719 0.7624 0.052 Uiso 1 1 calc R
H33B H 0.1713 -0.2556 0.7026 0.052 Uiso 1 1 calc R
H33C H 0.1058 -0.2055 0.6974 0.052 Uiso 1 1 calc R
C34 C 0.4291(4) -0.1325(4) 0.7503(4) 0.0240(11) Uani 1 1 d .
H34 H 0.4770 -0.1067 0.8118 0.029 Uiso 1 1 calc R
C35 C 0.1759(5) -0.0261(5) 0.5583(4) 0.0379(14) Uani 1 1 d .
C36 C 0.1534(6) 0.0478(6) 0.5393(5) 0.0523(19) Uani 1 1 d .
H36A H 0.0914 0.0341 0.5499 0.078 Uiso 1 1 calc R
H36B H 0.1412 0.0437 0.4755 0.078 Uiso 1 1 calc R
H36C H 0.2125 0.1157 0.5796 0.078 Uiso 1 1 calc R
C37 C 0.2411(4) -0.2940(4) 0.4539(4) 0.0265(12) Uani 1 1 d .
C38 C 0.1318(4) -0.3598(4) 0.4178(4) 0.0281(12) Uani 1 1 d .
C39 C 0.0782(5) -0.4137(4) 0.3240(4) 0.0354(14) Uani 1 1 d .
C40 C 0.1327(5) -0.4017(5) 0.2674(4) 0.0416(16) Uani 1 1 d .
H40 H 0.0960 -0.4382 0.2038 0.050 Uiso 1 1 calc R
C41 C 0.2398(5) -0.3370(5) 0.3035(4) 0.0372(14) Uani 1 1 d .
H41 H 0.2765 -0.3296 0.2648 0.045 Uiso 1 1 calc R
C42 C 0.2932(4) -0.2833(4) 0.3957(4) 0.0301(12) Uani 1 1 d .
H42 H 0.3665 -0.2383 0.4200 0.036 Uiso 1 1 calc R
C43 C -0.0389(5) -0.4830(5) 0.2816(5) 0.0493(18) Uani 1 1 d .
H43A H -0.0623 -0.5160 0.2162 0.074 Uiso 1 1 calc R
H43B H -0.0689 -0.4435 0.2901 0.074 Uiso 1 1 calc R
H43C H -0.0615 -0.5344 0.3111 0.074 Uiso 1 1 calc R
C44 C 0.0744(4) -0.3720(5) 0.4794(4) 0.0382(14) Uani 1 1 d .
H44A H 0.1158 -0.3685 0.5385 0.057 Uiso 1 1 calc R
H44B H 0.0077 -0.4375 0.4514 0.057 Uiso 1 1 calc R
H44C H 0.0623 -0.3177 0.4886 0.057 Uiso 1 1 calc R
C45 C 0.5167(4) -0.2889(4) 0.6943(3) 0.0230(11) Uani 1 1 d .
H45 H 0.4466 -0.3448 0.6639 0.028 Uiso 1 1 calc R
C46 C 0.5941(4) -0.3083(4) 0.7144(3) 0.0235(11) Uani 1 1 d .
C47 C 0.6960(4) -0.2242(4) 0.7584(3) 0.0238(11) Uani 1 1 d .
H47 H 0.7508 -0.2347 0.7722 0.029 Uiso 1 1 calc R
C48 C 0.7210(4) -0.1252(4) 0.7831(3) 0.0205(11) Uani 1 1 d .
C49 C 0.8342(4) -0.0371(4) 0.8191(4) 0.0228(11) Uani 1 1 d .
C50 C 0.8442(4) 0.0624(4) 0.8514(3) 0.0202(10) Uani 1 1 d .
C51 C 0.9415(4) 0.1521(4) 0.8989(3) 0.0208(11) Uani 1 1 d .
H51 H 1.0012 0.1494 0.9105 0.025 Uiso 1 1 calc R
C52 C 0.9555(4) 0.2443(4) 0.9300(3) 0.0233(11) Uani 1 1 d .
C53 C 0.8660(4) 0.2464(4) 0.9134(3) 0.0234(11) Uani 1 1 d .
H53 H 0.8737 0.3093 0.9342 0.028 Uiso 1 1 calc R
C54 C 1.0652(4) 0.3411(4) 0.9790(4) 0.0265(12) Uani 1 1 d .
C55 C 1.1261(4) 0.3313(5) 1.0637(4) 0.0380(14) Uani 1 1 d .
H55A H 1.0901 0.3208 1.1053 0.057 Uiso 1 1 calc R
H55B H 1.1959 0.3932 1.0948 0.057 Uiso 1 1 calc R
H55C H 1.1313 0.2736 1.0453 0.057 Uiso 1 1 calc R
C56 C 1.0649(5) 0.4359(5) 1.0088(5) 0.0428(16) Uani 1 1 d .
H56A H 1.0291 0.4452 0.9549 0.064 Uiso 1 1 calc R
H56B H 1.1365 0.4949 1.0404 0.064 Uiso 1 1 calc R
H56C H 1.0287 0.4283 1.0500 0.064 Uiso 1 1 calc R
C57 C 1.1201(5) 0.3552(5) 0.9134(5) 0.0401(15) Uani 1 1 d .
H57A H 1.1276 0.2985 0.8978 0.060 Uiso 1 1 calc R
H57B H 1.1890 0.4185 0.9425 0.060 Uiso 1 1 calc R
H57C H 1.0791 0.3575 0.8576 0.060 Uiso 1 1 calc R
C58 C 0.9009(4) -0.0483(4) 0.8986(4) 0.0351(14) Uani 1 1 d .
H58A H 0.8771 -0.0475 0.9485 0.053 Uiso 1 1 calc R
H58B H 0.9736 0.0078 0.9203 0.053 Uiso 1 1 calc R
H58C H 0.8946 -0.1124 0.8780 0.053 Uiso 1 1 calc R
C59 C 0.8735(4) -0.0369(5) 0.7422(4) 0.0335(13) Uani 1 1 d .
H59A H 0.8696 -0.0999 0.7228 0.050 Uiso 1 1 calc R
H59B H 0.9456 0.0206 0.7645 0.050 Uiso 1 1 calc R
H59C H 0.8302 -0.0314 0.6903 0.050 Uiso 1 1 calc R
C60 C 0.5698(4) -0.4156(4) 0.6918(3) 0.0241(11) Uani 1 1 d .
C61 C 0.6525(5) -0.4206(5) 0.6649(5) 0.0404(15) Uani 1 1 d .
H61A H 0.6292 -0.4913 0.6406 0.061 Uiso 1 1 calc R
H61B H 0.7179 -0.3848 0.7188 0.061 Uiso 1 1 calc R
H61C H 0.6631 -0.3887 0.6182 0.061 Uiso 1 1 calc R
C62 C 0.4648(5) -0.4909(5) 0.6123(5) 0.0423(16) Uani 1 1 d .
H62A H 0.4556 -0.5568 0.5951 0.063 Uiso 1 1 calc R
H62B H 0.4622 -0.4667 0.5600 0.063 Uiso 1 1 calc R
H62C H 0.4092 -0.4974 0.6308 0.063 Uiso 1 1 calc R
C63 C 0.5687(6) -0.4479(5) 0.7759(4) 0.0393(15) Uani 1 1 d .
H63A H 0.5140 -0.4483 0.7922 0.059 Uiso 1 1 calc R
H63B H 0.6361 -0.4003 0.8269 0.059 Uiso 1 1 calc R
H63C H 0.5553 -0.5158 0.7625 0.059 Uiso 1 1 calc R
C64 C 0.2520(4) 0.0930(5) 0.7840(4) 0.0342(13) Uani 1 1 d .
C65 C 0.1396(4) 0.0323(5) 0.7591(5) 0.0433(16) Uani 1 1 d .
H65A H 0.1091 -0.0346 0.7158 0.065 Uiso 1 1 calc R
H65B H 0.1087 0.0659 0.7307 0.065 Uiso 1 1 calc R
H65C H 0.1259 0.0249 0.8140 0.065 Uiso 1 1 calc R
N7 N -0.0279(6) 0.8455(7) 0.3425(6) 0.082(2) Uani 1 1 d .
C66 C 0.0326(6) 0.8317(6) 0.3337(5) 0.0527(19) Uani 1 1 d .
C67 C 0.1111(6) 0.8169(5) 0.3233(5) 0.0481(17) Uani 1 1 d .
H67A H 0.1316 0.8437 0.2765 0.072 Uiso 1 1 calc R
H67B H 0.0834 0.7445 0.3049 0.072 Uiso 1 1 calc R
H67C H 0.1717 0.8523 0.3815 0.072 Uiso 1 1 calc R
N8 N 0.8018(5) 0.8242(5) 0.0450(4) 0.0554(16) Uani 1 1 d .
C68 C 0.7171(5) 0.7925(5) 0.0056(4) 0.0374(14) Uani 1 1 d .
C69 C 0.6079(5) 0.7530(5) -0.0444(5) 0.0437(16) Uani 1 1 d .
H69A H 0.5849 0.7839 -0.0067 0.066 Uiso 1 1 calc R
H69B H 0.5662 0.6795 -0.0590 0.066 Uiso 1 1 calc R
H69C H 0.5992 0.7691 -0.1011 0.066 Uiso 1 1 calc R
N9 N 0.2233(9) 0.5061(11) 0.5629(9) 0.130(4) Uani 1 1 d .
C70 C 0.1853(7) 0.4673(8) 0.4802(9) 0.080(3) Uani 1 1 d .
C71 C 0.1422(8) 0.4130(14) 0.3912(8) 0.155(7) Uani 1 1 d .
H71A H 0.1354 0.3482 0.3845 0.232 Uiso 1 1 calc R
H71B H 0.1863 0.4504 0.3610 0.232 Uiso 1 1 calc R
H71C H 0.0734 0.4010 0.3630 0.232 Uiso 1 1 calc R
N10 N 0.0828(10) 0.2034(13) 0.4312(8) 0.186(8) Uani 1 1 d .
C72 C 0.1265(7) 0.2481(9) 0.5079(8) 0.098(4) Uani 1 1 d .
C73 C 0.1981(12) 0.3024(10) 0.6030(10) 0.137(6) Uani 1 1 d .
H73A H 0.1749 0.2594 0.6397 0.206 Uiso 1 1 calc R
H73B H 0.2001 0.3640 0.6246 0.206 Uiso 1 1 calc R
H73C H 0.2677 0.3205 0.6088 0.206 Uiso 1 1 calc R

loop_
_atom_site_aniso_label
_atom_site_aniso_U_11
_atom_site_aniso_U_22
_atom_site_aniso_U_33
_atom_site_aniso_U_23
_atom_site_aniso_U_13
_atom_site_aniso_U_12
Cu1 0.0177(3) 0.0313(4) 0.0255(4) 0.0140(3) 0.0070(3) 0.0150(3)
Cu2 0.0194(3) 0.0348(4) 0.0292(4) 0.0157(3) 0.0069(3) 0.0162(3)
O1 0.0098(16) 0.0197(18) 0.0272(19) 0.0081(15) 0.0018(14) 0.0056(14)
N1 0.019(2) 0.022(2) 0.032(2) 0.0146(19) 0.0104(19) 0.0115(19)
N2 0.0118(19) 0.024(2) 0.023(2) 0.0113(18) 0.0066(17) 0.0063(18)
N3 0.016(2) 0.025(2) 0.031(2) 0.014(2) 0.0066(18) 0.0109(19)
N4 0.020(2) 0.023(2) 0.027(2) 0.0108(19) 0.0072(18) 0.0110(19)
N5 0.024(2) 0.048(3) 0.033(3) 0.019(2) 0.012(2) 0.018(2)
N6 0.031(3) 0.040(3) 0.029(2) 0.016(2) 0.009(2) 0.025(2)
C1 0.016(2) 0.023(3) 0.034(3) 0.014(2) 0.011(2) 0.008(2)
C2 0.012(2) 0.020(3) 0.033(3) 0.012(2) 0.007(2) 0.004(2)
C3 0.019(2) 0.021(3) 0.032(3) 0.013(2) 0.014(2) 0.009(2)
C4 0.022(3) 0.031(3) 0.027(3) 0.006(2) 0.011(2) 0.010(2)
C5 0.020(3) 0.034(3) 0.026(3) 0.013(2) 0.008(2) 0.012(2)
C6 0.016(2) 0.025(3) 0.028(3) 0.015(2) 0.007(2) 0.009(2)
C7 0.026(3) 0.029(3) 0.039(3) 0.012(3) 0.013(2) 0.015(2)
C8 0.022(3) 0.028(3) 0.032(3) 0.013(2) 0.008(2) 0.014(2)
C9 0.012(2) 0.019(3) 0.028(3) 0.013(2) 0.001(2) 0.006(2)
C10 0.010(2) 0.026(3) 0.028(3) 0.013(2) 0.005(2) 0.010(2)
C11 0.021(2) 0.017(2) 0.030(3) 0.015(2) 0.011(2) 0.010(2)
C12 0.018(2) 0.037(3) 0.028(3) 0.020(2) 0.012(2) 0.019(2)
C13 0.019(3) 0.032(3) 0.031(3) 0.020(2) 0.010(2) 0.016(2)
C14 0.018(2) 0.038(3) 0.025(3) 0.021(2) 0.009(2) 0.015(2)
C15 0.020(3) 0.034(3) 0.025(3) 0.016(2) 0.008(2) 0.013(2)
C16 0.023(3) 0.029(3) 0.028(3) 0.012(2) 0.009(2) 0.015(2)
C17 0.018(2) 0.033(3) 0.032(3) 0.018(2) 0.012(2) 0.015(2)
C18 0.032(3) 0.034(3) 0.027(3) 0.016(2) 0.008(2) 0.019(3)
C19 0.032(3) 0.037(3) 0.025(3) 0.020(2) 0.011(2) 0.022(3)
C20 0.012(2) 0.025(3) 0.020(2) 0.012(2) 0.0028(19) 0.008(2)
C21 0.013(2) 0.029(3) 0.023(3) 0.015(2) 0.006(2) 0.009(2)
C22 0.016(2) 0.025(3) 0.025(3) 0.015(2) 0.008(2) 0.010(2)
C23 0.013(2) 0.025(3) 0.026(3) 0.014(2) 0.006(2) 0.010(2)
C24 0.018(2) 0.026(3) 0.028(3) 0.015(2) 0.009(2) 0.014(2)
C25 0.018(2) 0.021(3) 0.027(3) 0.011(2) 0.009(2) 0.009(2)
C26 0.022(3) 0.032(3) 0.025(3) 0.018(2) 0.008(2) 0.017(2)
C27 0.018(2) 0.031(3) 0.029(3) 0.015(2) 0.005(2) 0.012(2)
C28 0.025(3) 0.044(3) 0.032(3) 0.024(3) 0.012(2) 0.022(3)
C29 0.030(3) 0.043(3) 0.028(3) 0.019(3) 0.014(2) 0.024(3)
C30 0.026(3) 0.033(3) 0.025(3) 0.013(2) 0.006(2) 0.016(2)
C31 0.019(3) 0.031(3) 0.028(3) 0.017(2) 0.007(2) 0.015(2)
C32 0.028(3) 0.060(4) 0.034(3) 0.022(3) 0.017(3) 0.023(3)
C33 0.023(3) 0.042(3) 0.039(3) 0.022(3) 0.014(2) 0.014(3)
C34 0.015(2) 0.024(3) 0.031(3) 0.015(2) 0.005(2) 0.011(2)
C35 0.036(3) 0.048(4) 0.045(4) 0.025(3) 0.019(3) 0.030(3)
C36 0.055(4) 0.064(5) 0.070(5) 0.045(4) 0.032(4) 0.045(4)
C37 0.018(3) 0.023(3) 0.031(3) 0.012(2) 0.003(2) 0.009(2)
C38 0.021(3) 0.028(3) 0.034(3) 0.017(2) 0.007(2) 0.012(2)
C39 0.030(3) 0.030(3) 0.031(3) 0.010(3) 0.001(3) 0.012(3)
C40 0.042(4) 0.034(3) 0.026(3) 0.009(3) -0.001(3) 0.014(3)
C41 0.037(3) 0.038(3) 0.031(3) 0.015(3) 0.012(3) 0.017(3)
C42 0.023(3) 0.031(3) 0.035(3) 0.015(3) 0.010(2) 0.014(2)
C43 0.028(3) 0.047(4) 0.045(4) 0.016(3) -0.005(3) 0.011(3)
C44 0.022(3) 0.038(3) 0.045(4) 0.023(3) 0.012(3) 0.008(3)
C45 0.018(2) 0.027(3) 0.024(3) 0.014(2) 0.007(2) 0.010(2)
C46 0.022(3) 0.026(3) 0.025(3) 0.013(2) 0.008(2) 0.014(2)
C47 0.020(3) 0.033(3) 0.023(3) 0.014(2) 0.008(2) 0.017(2)
C48 0.017(2) 0.025(3) 0.017(2) 0.010(2) 0.0031(19) 0.010(2)
C49 0.016(2) 0.026(3) 0.027(3) 0.011(2) 0.004(2) 0.013(2)
C50 0.014(2) 0.027(3) 0.018(2) 0.010(2) 0.0035(19) 0.011(2)
C51 0.010(2) 0.027(3) 0.023(3) 0.011(2) 0.0042(19) 0.010(2)
C52 0.014(2) 0.027(3) 0.024(3) 0.013(2) 0.005(2) 0.008(2)
C53 0.018(2) 0.029(3) 0.027(3) 0.015(2) 0.008(2) 0.014(2)
C54 0.015(2) 0.024(3) 0.032(3) 0.007(2) 0.004(2) 0.008(2)
C55 0.023(3) 0.042(4) 0.036(3) 0.012(3) 0.003(3) 0.014(3)
C56 0.020(3) 0.035(3) 0.054(4) 0.008(3) 0.004(3) 0.009(3)
C57 0.025(3) 0.041(4) 0.048(4) 0.019(3) 0.016(3) 0.012(3)
C58 0.024(3) 0.032(3) 0.038(3) 0.012(3) -0.003(2) 0.016(3)
C59 0.027(3) 0.036(3) 0.043(3) 0.017(3) 0.019(3) 0.018(3)
C60 0.021(3) 0.025(3) 0.025(3) 0.011(2) 0.005(2) 0.012(2)
C61 0.039(3) 0.034(3) 0.055(4) 0.014(3) 0.020(3) 0.023(3)
C62 0.036(3) 0.030(3) 0.049(4) 0.007(3) 0.001(3) 0.019(3)
C63 0.060(4) 0.036(3) 0.037(3) 0.025(3) 0.024(3) 0.030(3)
C64 0.027(3) 0.045(4) 0.036(3) 0.020(3) 0.009(3) 0.023(3)
C65 0.021(3) 0.054(4) 0.047(4) 0.022(3) 0.011(3) 0.016(3)
N7 0.071(5) 0.128(7) 0.085(6) 0.073(5) 0.039(4) 0.066(5)
C66 0.042(4) 0.064(5) 0.045(4) 0.037(4) 0.007(3) 0.025(4)
C67 0.050(4) 0.040(4) 0.042(4) 0.018(3) 0.008(3) 0.020(3)
N8 0.041(3) 0.079(5) 0.054(4) 0.024(3) 0.018(3) 0.039(3)
C68 0.041(4) 0.039(4) 0.042(4) 0.018(3) 0.021(3) 0.025(3)
C69 0.035(3) 0.041(4) 0.051(4) 0.011(3) 0.017(3) 0.019(3)
N9 0.114(9) 0.206(13) 0.120(9) 0.096(9) 0.052(7) 0.109(10)
C70 0.043(5) 0.089(7) 0.126(9) 0.064(7) 0.029(6) 0.042(5)
C71 0.041(6) 0.28(2) 0.083(8) 0.054(10) 0.025(6) 0.048(9)
N10 0.127(10) 0.297(19) 0.101(8) -0.046(10) -0.024(7) 0.161(12)
C72 0.045(5) 0.115(9) 0.066(6) 0.004(6) 0.014(5) 0.008(5)
C73 0.132(12) 0.085(9) 0.133(12) 0.020(8) 0.066(10) 0.015(8)

loop_
_atom_type_symbol
_atom_type_description
_atom_type_scat_dispersion_real
_atom_type_scat_dispersion_imag
_atom_type_scat_source
C C .0033 .0016 'International Tables Vol C Tables 4.2.6.8 and 6.1.1.4'
H H .0000 .0000 'International Tables Vol C Tables 4.2.6.8 and 6.1.1.4'
Cu Cu .3201 1.2651 'International Tables Vol C Tables 4.2.6.8 and 6.1.1.4'
N N .0061 .0033 'International Tables Vol C Tables 4.2.6.8 and 6.1.1.4'
O O .0106 .0060 'International Tables Vol C Tables 4.2.6.8 and 6.1.1.4'

loop_
_geom_angle_atom_site_label_1
_geom_angle_atom_site_label_2
_geom_angle_atom_site_label_3
_geom_angle
N6 Cu1 N1 142.6(2)
N6 Cu1 N2 120.10(19)
N1 Cu1 N2 96.87(17)
N5 Cu2 N3 136.7(2)
N5 Cu2 N4 125.4(2)
N3 Cu2 N4 97.30(18)
C22 O1 C21 118.8(4)
C9 N1 C1 116.6(4)
C9 N1 Cu1 119.2(4)
C1 N1 Cu1 123.4(3)
C11 N2 C12 116.2(4)
C11 N2 Cu1 119.8(3)
C12 N2 Cu1 124.0(3)
C25 N3 C37 116.8(4)
C25 N3 Cu2 118.3(4)
C37 N3 Cu2 123.9(3)
C34 N4 C26 117.7(4)
C34 N4 Cu2 119.1(4)
C26 N4 Cu2 123.1(3)
C35 N5 Cu2 165.5(5)
C64 N6 Cu1 164.6(5)
C6 C1 N1 121.3(5)
C6 C1 C2 118.7(5)
N1 C1 C2 120.0(5)
C3 C2 C1 120.7(5)
C3 C2 C8 121.2(5)
C1 C2 C8 118.0(5)
C2 C3 C4 118.8(5)
C2 C3 C7 122.5(5)
C4 C3 C7 118.7(5)
C5 C4 C3 120.7(5)
C5 C4 H4 119.7
C3 C4 H4 119.7
C6 C5 C4 120.3(5)
C6 C5 H5 119.8
C4 C5 H5 119.8
C5 C6 C1 120.8(5)
C5 C6 H6 119.6
C1 C6 H6 119.6
C3 C7 H7A 109.5
C3 C7 H7B 109.5
H7A C7 H7B 109.5
C3 C7 H7C 109.5
H7A C7 H7C 109.5
H7B C7 H7C 109.5
C2 C8 H8A 109.5
C2 C8 H8B 109.5
H8A C8 H8B 109.5
C2 C8 H8C 109.5
H8A C8 H8C 109.5
H8B C8 H8C 109.5
N1 C9 C10 127.5(4)
N1 C9 H9 116.2
C10 C9 H9 116.2
C9 C10 C11 125.3(4)
C9 C10 C20 117.3(4)
C11 C10 C20 116.2(4)
N2 C11 C10 126.2(5)
N2 C11 H11 116.9
C10 C11 H11 116.9
C17 C12 C13 120.1(5)
C17 C12 N2 121.1(4)
C13 C12 N2 118.8(5)
C14 C13 C12 118.4(5)
C14 C13 C19 120.4(5)
C12 C13 C19 121.1(5)
C15 C14 C13 120.6(5)
C15 C14 C18 120.1(5)
C13 C14 C18 119.2(5)
C14 C15 C16 120.9(5)
C14 C15 H15 119.5
C16 C15 H15 119.5
C17 C16 C15 119.0(5)
C17 C16 H16 120.5
C15 C16 H16 120.5
C12 C17 C16 121.0(5)
C12 C17 H17 119.5
C16 C17 H17 119.5
C14 C18 H18A 109.5
C14 C18 H18B 109.5
H18A C18 H18B 109.5
C14 C18 H18C 109.5
H18A C18 H18C 109.5
H18B C18 H18C 109.5
C13 C19 H19A 109.5
C13 C19 H19B 109.5
H19A C19 H19B 109.5
C13 C19 H19C 109.5
H19A C19 H19C 109.5
H19B C19 H19C 109.5
C21 C20 C53 117.9(4)
C21 C20 C10 123.9(4)
C53 C20 C10 118.2(5)
O1 C21 C20 115.7(4)
O1 C21 C50 122.5(5)
C20 C21 C50 121.8(5)
O1 C22 C48 122.8(4)
O1 C22 C23 115.6(4)
C48 C22 C23 121.5(5)
C45 C23 C22 117.3(4)
C45 C23 C24 119.6(4)
C22 C23 C24 122.9(5)
C25 C24 C34 124.7(5)
C25 C24 C23 116.2(5)
C34 C24 C23 117.9(4)
N3 C25 C24 128.4(5)
N3 C25 H25 115.8
C24 C25 H25 115.8
C31 C26 C27 119.8(5)
C31 C26 N4 120.9(5)
C27 C26 N4 119.3(5)
C26 C27 C28 119.3(5)
C26 C27 C33 121.0(5)
C28 C27 C33 119.7(5)
C29 C28 C27 120.0(5)
C29 C28 C32 119.2(5)
C27 C28 C32 120.8(5)
C30 C29 C28 120.1(5)
C30 C29 H29 120.0
C28 C29 H29 120.0
C31 C30 C29 120.2(5)
C31 C30 H30 119.9
C29 C30 H30 119.9
C30 C31 C26 120.7(5)
C30 C31 H31 119.6
C26 C31 H31 119.6
C28 C32 H32A 109.5
C28 C32 H32B 109.5
H32A C32 H32B 109.5
C28 C32 H32C 109.5
H32A C32 H32C 109.5
H32B C32 H32C 109.5
C27 C33 H33A 109.5
C27 C33 H33B 109.5
H33A C33 H33B 109.5
C27 C33 H33C 109.5
H33A C33 H33C 109.5
H33B C33 H33C 109.5
N4 C34 C24 126.7(5)
N4 C34 H34 116.7
C24 C34 H34 116.7
N5 C35 C36 178.2(8)
C35 C36 H36A 109.5
C35 C36 H36B 109.5
H36A C36 H36B 109.5
C35 C36 H36C 109.5
H36A C36 H36C 109.5
H36B C36 H36C 109.5
C42 C37 N3 121.7(5)
C42 C37 C38 119.6(5)
N3 C37 C38 118.6(5)
C39 C38 C37 119.0(5)
C39 C38 C44 120.7(5)
C37 C38 C44 120.3(5)
C40 C39 C38 120.1(5)
C40 C39 C43 118.9(5)
C38 C39 C43 121.0(6)
C41 C40 C39 120.5(6)
C41 C40 H40 119.8
C39 C40 H40 119.8
C42 C41 C40 119.8(6)
C42 C41 H41 120.1
C40 C41 H41 120.1
C41 C42 C37 121.0(5)
C41 C42 H42 119.5
C37 C42 H42 119.5
C39 C43 H43A 109.5
C39 C43 H43B 109.5
H43A C43 H43B 109.5
C39 C43 H43C 109.5
H43A C43 H43C 109.5
H43B C43 H43C 109.5
C38 C44 H44A 109.5
C38 C44 H44B 109.5
H44A C44 H44B 109.5
C38 C44 H44C 109.5
H44A C44 H44C 109.5
H44B C44 H44C 109.5
C23 C45 C46 123.8(5)
C23 C45 H45 118.1
C46 C45 H45 118.1
C45 C46 C47 116.4(5)
C45 C46 C60 122.4(5)
C47 C46 C60 121.2(4)
C46 C47 C48 122.8(5)
C46 C47 H47 118.6
C48 C47 H47 118.6
C22 C48 C47 118.1(5)
C22 C48 C49 122.0(4)
C47 C48 C49 119.5(4)
C50 C49 C48 110.3(4)
C50 C49 C58 109.2(4)
C48 C49 C58 110.2(4)
C50 C49 C59 109.2(4)
C48 C49 C59 109.1(4)
C58 C49 C59 108.8(4)
C51 C50 C21 117.5(5)
C51 C50 C49 120.6(4)
C21 C50 C49 121.9(4)
C52 C51 C50 123.3(4)
C52 C51 H51 118.3
C50 C51 H51 118.3
C51 C52 C53 117.5(5)
C51 C52 C54 120.7(4)
C53 C52 C54 121.8(5)
C20 C53 C52 122.0(5)
C20 C53 H53 119.0
C52 C53 H53 119.0
C57 C54 C56 107.7(5)
C57 C54 C55 109.5(5)
C56 C54 C55 108.4(5)
C57 C54 C52 108.4(5)
C56 C54 C52 113.0(4)
C55 C54 C52 109.7(5)
C54 C55 H55A 109.5
C54 C55 H55B 109.5
H55A C55 H55B 109.5
C54 C55 H55C 109.5
H55A C55 H55C 109.5
H55B C55 H55C 109.5
C54 C56 H56A 109.5
C54 C56 H56B 109.5
H56A C56 H56B 109.5
C54 C56 H56C 109.5
H56A C56 H56C 109.5
H56B C56 H56C 109.5
C54 C57 H57A 109.5
C54 C57 H57B 109.5
H57A C57 H57B 109.5
C54 C57 H57C 109.5
H57A C57 H57C 109.5
H57B C57 H57C 109.5
C49 C58 H58A 109.5
C49 C58 H58B 109.5
H58A C58 H58B 109.5
C49 C58 H58C 109.5
H58A C58 H58C 109.5
H58B C58 H58C 109.5
C49 C59 H59A 109.5
C49 C59 H59B 109.5
H59A C59 H59B 109.5
C49 C59 H59C 109.5
H59A C59 H59C 109.5
H59B C59 H59C 109.5
C63 C60 C62 109.0(5)
C63 C60 C46 109.0(4)
C62 C60 C46 111.9(4)
C63 C60 C61 108.4(5)
C62 C60 C61 107.4(5)
C46 C60 C61 111.1(5)
C60 C61 H61A 109.5
C60 C61 H61B 109.5
H61A C61 H61B 109.5
C60 C61 H61C 109.5
H61A C61 H61C 109.5
H61B C61 H61C 109.5
C60 C62 H62A 109.5
C60 C62 H62B 109.5
H62A C62 H62B 109.5
C60 C62 H62C 109.5
H62A C62 H62C 109.5
H62B C62 H62C 109.5
C60 C63 H63A 109.5
C60 C63 H63B 109.5
H63A C63 H63B 109.5
C60 C63 H63C 109.5
H63A C63 H63C 109.5
H63B C63 H63C 109.5
N6 C64 C65 179.1(7)
C64 C65 H65A 109.5
C64 C65 H65B 109.5
H65A C65 H65B 109.5
C64 C65 H65C 109.5
H65A C65 H65C 109.5
H65B C65 H65C 109.5
N7 C66 C67 178.6(9)
C66 C67 H67A 109.5
C66 C67 H67B 109.5
H67A C67 H67B 109.5
C66 C67 H67C 109.5
H67A C67 H67C 109.5
H67B C67 H67C 109.5
N8 C68 C69 179.0(8)
C68 C69 H69A 109.5
C68 C69 H69B 109.5
H69A C69 H69B 109.5
C68 C69 H69C 109.5
H69A C69 H69C 109.5
H69B C69 H69C 109.5
N9 C70 C71 172.1(14)
C70 C71 H71A 109.5
C70 C71 H71B 109.5
H71A C71 H71B 109.5
C70 C71 H71C 109.5
H71A C71 H71C 109.5
H71B C71 H71C 109.5
N10 C72 C73 168.6(14)
C72 C73 H73A 109.5
C72 C73 H73B 109.5
H73A C73 H73B 109.5
C72 C73 H73C 109.5
H73A C73 H73C 109.5
H73B C73 H73C 109.5

loop_
_geom_bond_atom_site_label_1
_geom_bond_atom_site_label_2
_geom_bond_distance
Cu1 N6 1.882(5)
Cu1 N1 1.952(4)
Cu1 N2 1.990(4)
Cu2 N5 1.867(5)
Cu2 N3 1.953(4)
Cu2 N4 1.979(4)
O1 C22 1.388(6)
O1 C21 1.388(6)
N1 C9 1.338(6)
N1 C1 1.409(7)
N2 C11 1.315(6)
N2 C12 1.424(6)
N3 C25 1.333(6)
N3 C37 1.408(7)
N4 C34 1.328(6)
N4 C26 1.416(7)
N5 C35 1.159(8)
N6 C64 1.141(7)
C1 C6 1.401(7)
C1 C2 1.415(7)
C2 C3 1.384(8)
C2 C8 1.514(7)
C3 C4 1.408(8)
C3 C7 1.505(7)
C4 C5 1.387(8)
C4 H4 0.9500
C5 C6 1.367(8)
C5 H5 0.9500
C6 H6 0.9500
C7 H7A 0.9800
C7 H7B 0.9800
C7 H7C 0.9800
C8 H8A 0.9800
C8 H8B 0.9800
C8 H8C 0.9800
C9 C10 1.393(7)
C9 H9 0.9500
C10 C11 1.423(7)
C10 C20 1.490(7)
C11 H11 0.9500
C12 C17 1.367(8)
C12 C13 1.420(7)
C13 C14 1.395(7)
C13 C19 1.516(8)
C14 C15 1.368(8)
C14 C18 1.525(7)
C15 C16 1.393(7)
C15 H15 0.9500
C16 C17 1.390(7)
C16 H16 0.9500
C17 H17 0.9500
C18 H18A 0.9800
C18 H18B 0.9800
C18 H18C 0.9800
C19 H19A 0.9800
C19 H19B 0.9800
C19 H19C 0.9800
C20 C21 1.393(7)
C20 C53 1.400(7)
C21 C50 1.406(7)
C22 C48 1.387(7)
C22 C23 1.408(7)
C23 C45 1.384(7)
C23 C24 1.495(6)
C24 C25 1.399(7)
C24 C34 1.402(8)
C25 H25 0.9500
C26 C31 1.387(7)
C26 C27 1.404(7)
C27 C28 1.405(8)
C27 C33 1.515(8)
C28 C29 1.394(8)
C28 C32 1.511(8)
C29 C30 1.387(8)
C29 H29 0.9500
C30 C31 1.383(8)
C30 H30 0.9500
C31 H31 0.9500
C32 H32A 0.9800
C32 H32B 0.9800
C32 H32C 0.9800
C33 H33A 0.9800
C33 H33B 0.9800
C33 H33C 0.9800
C34 H34 0.9500
C35 C36 1.451(8)
C36 H36A 0.9800
C36 H36B 0.9800
C36 H36C 0.9800
C37 C42 1.395(8)
C37 C38 1.413(7)
C38 C39 1.400(8)
C38 C44 1.501(8)
C39 C40 1.398(9)
C39 C43 1.512(8)
C40 C41 1.385(9)
C40 H40 0.9500
C41 C42 1.378(8)
C41 H41 0.9500
C42 H42 0.9500
C43 H43A 0.9800
C43 H43B 0.9800
C43 H43C 0.9800
C44 H44A 0.9800
C44 H44B 0.9800
C44 H44C 0.9800
C45 C46 1.391(7)
C45 H45 0.9500
C46 C47 1.394(7)
C46 C60 1.529(7)
C47 C48 1.398(7)
C47 H47 0.9500
C48 C49 1.525(7)
C49 C50 1.520(7)
C49 C58 1.531(7)
C49 C59 1.535(8)
C50 C51 1.392(7)
C51 C52 1.374(7)
C51 H51 0.9500
C52 C53 1.408(7)
C52 C54 1.538(7)
C53 H53 0.9500
C54 C57 1.527(8)
C54 C56 1.530(8)
C54 C55 1.531(8)
C55 H55A 0.9800
C55 H55B 0.9800
C55 H55C 0.9800
C56 H56A 0.9800
C56 H56B 0.9800
C56 H56C 0.9800
C57 H57A 0.9800
C57 H57B 0.9800
C57 H57C 0.9800
C58 H58A 0.9800
C58 H58B 0.9800
C58 H58C 0.9800
C59 H59A 0.9800
C59 H59B 0.9800
C59 H59C 0.9800
C60 C63 1.526(7)
C60 C62 1.528(8)
C60 C61 1.537(8)
C61 H61A 0.9800
C61 H61B 0.9800
C61 H61C 0.9800
C62 H62A 0.9800
C62 H62B 0.9800
C62 H62C 0.9800
C63 H63A 0.9800
C63 H63B 0.9800
C63 H63C 0.9800
C64 C65 1.466(8)
C65 H65A 0.9800
C65 H65B 0.9800
C65 H65C 0.9800
N7 C66 1.133(10)
C66 C67 1.438(11)
C67 H67A 0.9800
C67 H67B 0.9800
C67 H67C 0.9800
N8 C68 1.130(8)
C68 C69 1.459(9)
C69 H69A 0.9800
C69 H69B 0.9800
C69 H69C 0.9800
N9 C70 1.218(15)
C70 C71 1.343(17)
C71 H71A 0.9800
C71 H71B 0.9800
C71 H71C 0.9800
N10 C72 1.146(13)
C72 C73 1.453(17)
C73 H73A 0.9800
C73 H73B 0.9800
C73 H73C 0.9800
